data_4073570
loop_
_publ_author_name
'De Waele, Philip'
'Jazdzewski, Brian A.'
'Klosin, Jerzy'
'Murray, Rex E.'
'Theriault, Curt N.'
'Vosejpka, Paul C.'
'Petersen, Jeffrey L.'

_publ_section_title
;
 Synthesis of Hafnium and Zirconium Imino&#x2212;Amido Complexes from
 Bis-imine Ligands. A New Family of Olefin Polymerization Catalysts
;
_journal_issue 16
_journal_name_full Organometallics
_journal_page_first 3896
_journal_paper_doi 10.1021/om7004723
_journal_volume 26
_journal_year 2007
_chemical_formula_sum 'C42 H54 Hf N2'
_chemical_formula_weight 765.36
_chemical_name_systematic
; 
 ? 
;
_space_group_IT_number 14
_symmetry_cell_setting monoclinic
_symmetry_space_group_name_Hall '-P 2ybc'
_symmetry_space_group_name_H-M 'P 1 21/c 1'
_atom_sites_solution_hydrogens geom
_atom_sites_solution_primary direct
_atom_sites_solution_secondary difmap
_audit_creation_method SHELXL-97
_cell_angle_alpha 90.00
_cell_angle_beta 102.568(2)
_cell_angle_gamma 90.00
_cell_formula_units_Z 4
_cell_length_a 18.6846(16)
_cell_length_b 10.4569(9)
_cell_length_c 19.1504(17)
_cell_measurement_reflns_used 6651
_cell_measurement_temperature 223(2)
_cell_measurement_theta_max 27.48
_cell_measurement_theta_min 2.27
_cell_volume 3652.0(6)
_computing_structure_refinement 'SHELXL-97 (Sheldrick, 1997)'
_computing_structure_solution 'SHELXS-97 (Sheldrick, 1990)'
_diffrn_ambient_temperature 223(2)
_diffrn_measured_fraction_theta_full 0.973
_diffrn_measured_fraction_theta_max 0.973
_diffrn_radiation_monochromator graphite
_diffrn_radiation_source 'fine-focus sealed tube'
_diffrn_radiation_type MoK\a
_diffrn_radiation_wavelength 0.71073
_diffrn_reflns_av_R_equivalents 0.0399
_diffrn_reflns_av_sigmaI/netI 0.0480
_diffrn_reflns_limit_h_max 24
_diffrn_reflns_limit_h_min -24
_diffrn_reflns_limit_k_max 11
_diffrn_reflns_limit_k_min -13
_diffrn_reflns_limit_l_max 24
_diffrn_reflns_limit_l_min -24
_diffrn_reflns_number 24992
_diffrn_reflns_theta_full 27.52
_diffrn_reflns_theta_max 27.52
_diffrn_reflns_theta_min 2.22
_exptl_absorpt_coefficient_mu 2.887
_exptl_absorpt_correction_type empirical
_exptl_absorpt_process_details SADABS
_exptl_crystal_colour 'light yellow'
_exptl_crystal_density_diffrn 1.392
_exptl_crystal_density_method 'not measured'
_exptl_crystal_description polyhedron
_exptl_crystal_F_000 1568
_exptl_crystal_size_max 0.38
_exptl_crystal_size_mid 0.28
_exptl_crystal_size_min 0.22
_refine_diff_density_max 1.442
_refine_diff_density_min -0.764
_refine_diff_density_rms 0.090
_refine_ls_extinction_method none
_refine_ls_goodness_of_fit_ref 1.034
_refine_ls_hydrogen_treatment riding
_refine_ls_matrix_type full
_refine_ls_number_parameters 416
_refine_ls_number_reflns 8191
_refine_ls_number_restraints 0
_refine_ls_restrained_S_all 1.034
_refine_ls_R_factor_all 0.0522
_refine_ls_R_factor_gt 0.0287
_refine_ls_shift/su_max 0.001
_refine_ls_shift/su_mean 0.000
_refine_ls_structure_factor_coef Fsqd
_refine_ls_weighting_details 'calc w=1/[\s^2^(Fo^2^)+(0.0333P)^2^+1.2932P] where P=(Fo^2^+2Fc^2^)/3'
_refine_ls_weighting_scheme calc
_refine_ls_wR_factor_gt 0.0689
_refine_ls_wR_factor_ref 0.0825
_reflns_number_gt 5914
_reflns_number_total 8191
_reflns_threshold_expression >2sigma(I)
_cod_data_source_file om7004723-file002.cif
_cod_data_source_block 7
_cod_original_cell_volume 3652.0(5)
_cod_original_sg_symbol_H-M P21/c
_cod_database_code 4073570

loop_
_symmetry_equiv_pos_as_xyz
'x, y, z'
'-x, y+1/2, -z+1/2'
'-x, -y, -z'
'x, -y-1/2, z-1/2'

loop_
_atom_site_label
_atom_site_type_symbol
_atom_site_fract_x
_atom_site_fract_y
_atom_site_fract_z
_atom_site_U_iso_or_equiv
_atom_site_adp_type
_atom_site_occupancy
_atom_site_symmetry_multiplicity
_atom_site_calc_flag
_atom_site_refinement_flags
Hf Hf 0.239098(7) 0.007304(10) 0.977782(8) 0.03370(6) Uani 1 1 d .
N1 N 0.32645(16) 0.0619(2) 1.05246(15) 0.0361(6) Uani 1 1 d .
N2 N 0.22656(16) 0.1937(2) 0.94842(15) 0.0366(7) Uani 1 1 d .
C1 C 0.2890(2) 0.1704(3) 1.07157(19) 0.0382(8) Uani 1 1 d .
C2 C 0.2410(2) 0.2369(3) 1.02022(19) 0.0384(8) Uani 1 1 d .
C3 C 0.2956(3) 0.1966(4) 1.1500(2) 0.0578(12) Uani 1 1 d .
H3A H 0.3012 0.2878 1.1588 0.087 Uiso 1 1 calc R
H3B H 0.3381 0.1522 1.1775 0.087 Uiso 1 1 calc R
H3C H 0.2518 0.1667 1.1644 0.087 Uiso 1 1 calc R
C5 C 0.1937(2) 0.3410(3) 1.0402(2) 0.0541(11) Uani 1 1 d .
H5A H 0.1562 0.3033 1.0617 0.081 Uiso 1 1 calc R
H5B H 0.1707 0.3883 0.9977 0.081 Uiso 1 1 calc R
H5C H 0.2238 0.3985 1.0742 0.081 Uiso 1 1 calc R
C6 C 0.3944(2) 0.0227(3) 1.09700(19) 0.0376(8) Uani 1 1 d .
C7 C 0.3997(2) -0.0970(3) 1.13185(19) 0.0430(9) Uani 1 1 d .
C8 C 0.4661(2) -0.1271(4) 1.1774(2) 0.0549(11) Uani 1 1 d .
H8 H 0.4704 -0.2059 1.2017 0.066 Uiso 1 1 calc R
C9 C 0.5254(3) -0.0472(5) 1.1887(3) 0.0637(12) Uani 1 1 d .
H9 H 0.5694 -0.0709 1.2200 0.076 Uiso 1 1 calc R
C10 C 0.5199(2) 0.0668(4) 1.1539(2) 0.0554(11) Uani 1 1 d .
H10 H 0.5606 0.1218 1.1616 0.066 Uiso 1 1 calc R
C11 C 0.4554(2) 0.1044(3) 1.1072(2) 0.0445(9) Uani 1 1 d .
C12 C 0.3368(2) -0.1887(3) 1.1243(2) 0.0458(9) Uani 1 1 d .
H12 H 0.2989 -0.1608 1.0825 0.055 Uiso 1 1 calc R
C13 C 0.3028(3) -0.1842(5) 1.1888(3) 0.0796(16) Uani 1 1 d .
H13A H 0.3386 -0.2108 1.2309 0.119 Uiso 1 1 calc R
H13B H 0.2609 -0.2413 1.1815 0.119 Uiso 1 1 calc R
H13C H 0.2869 -0.0976 1.1955 0.119 Uiso 1 1 calc R
C14 C 0.3575(3) -0.3250(4) 1.1101(3) 0.0762(15) Uani 1 1 d .
H14A H 0.3787 -0.3269 1.0682 0.114 Uiso 1 1 calc R
H14B H 0.3141 -0.3785 1.1020 0.114 Uiso 1 1 calc R
H14C H 0.3930 -0.3568 1.1511 0.114 Uiso 1 1 calc R
C15 C 0.4543(2) 0.2296(4) 1.0677(2) 0.0499(10) Uani 1 1 d .
H15 H 0.4027 0.2484 1.0445 0.060 Uiso 1 1 calc R
C16 C 0.4970(3) 0.2153(7) 1.0091(3) 0.0861(18) Uani 1 1 d .
H16A H 0.5473 0.1919 1.0303 0.129 Uiso 1 1 calc R
H16B H 0.4963 0.2957 0.9838 0.129 Uiso 1 1 calc R
H16C H 0.4746 0.1492 0.9760 0.129 Uiso 1 1 calc R
C17 C 0.4829(4) 0.3408(5) 1.1168(3) 0.107(2) Uani 1 1 d .
H17A H 0.4564 0.3451 1.1550 0.161 Uiso 1 1 calc R
H17B H 0.4760 0.4198 1.0896 0.161 Uiso 1 1 calc R
H17C H 0.5347 0.3285 1.1371 0.161 Uiso 1 1 calc R
C18 C 0.2009(2) 0.2826(3) 0.8911(2) 0.0383(8) Uani 1 1 d .
C19 C 0.1265(2) 0.2891(3) 0.8583(2) 0.0444(9) Uani 1 1 d .
C20 C 0.1046(2) 0.3755(3) 0.8021(2) 0.0504(10) Uani 1 1 d .
H220 H 0.0549 0.3788 0.7786 0.061 Uiso 1 1 calc R
C21 C 0.1535(2) 0.4556(4) 0.7802(2) 0.0559(11) Uani 1 1 d .
H21 H 0.1375 0.5148 0.7432 0.067 Uiso 1 1 calc R
C22 C 0.2264(2) 0.4477(3) 0.8135(2) 0.0513(10) Uani 1 1 d .
H22 H 0.2601 0.5024 0.7984 0.062 Uiso 1 1 calc R
C23 C 0.2520(2) 0.3616(3) 0.8685(2) 0.0395(8) Uani 1 1 d .
C24 C 0.0680(2) 0.2095(4) 0.8798(3) 0.0616(12) Uani 1 1 d .
H24 H 0.0922 0.1504 0.9181 0.074 Uiso 1 1 calc R
C25 C 0.0140(3) 0.2911(5) 0.9095(3) 0.0781(15) Uani 1 1 d .
H25A H 0.0389 0.3294 0.9543 0.117 Uiso 1 1 calc R
H25B H -0.0259 0.2378 0.9175 0.117 Uiso 1 1 calc R
H25C H -0.0053 0.3579 0.8754 0.117 Uiso 1 1 calc R
C26 C 0.0262(3) 0.1285(4) 0.8171(3) 0.0774(15) Uani 1 1 d .
H26A H 0.0066 0.1838 0.7768 0.116 Uiso 1 1 calc R
H26B H -0.0138 0.0840 0.8316 0.116 Uiso 1 1 calc R
H26C H 0.0593 0.0667 0.8034 0.116 Uiso 1 1 calc R
C27 C 0.3330(2) 0.3592(3) 0.9019(2) 0.0417(8) Uani 1 1 d .
H27 H 0.3433 0.2801 0.9307 0.050 Uiso 1 1 calc R
C28 C 0.3531(3) 0.4721(4) 0.9520(3) 0.0633(12) Uani 1 1 d .
H28A H 0.3418 0.5511 0.9253 0.095 Uiso 1 1 calc R
H28B H 0.4051 0.4693 0.9736 0.095 Uiso 1 1 calc R
H28C H 0.3253 0.4682 0.9892 0.095 Uiso 1 1 calc R
C29 C 0.3798(2) 0.3568(4) 0.8462(2) 0.0577(11) Uani 1 1 d .
H29A H 0.3654 0.2849 0.8143 0.087 Uiso 1 1 calc R
H29B H 0.4310 0.3483 0.8699 0.087 Uiso 1 1 calc R
H29C H 0.3728 0.4357 0.8190 0.087 Uiso 1 1 calc R
C30 C 0.1512(2) -0.0439(4) 1.0358(2) 0.0524(10) Uani 1 1 d .
H30A H 0.1720 -0.0779 1.0835 0.063 Uiso 1 1 calc R
H30B H 0.1201 0.0300 1.0401 0.063 Uiso 1 1 calc R
C31 C 0.1102(2) -0.1424(3) 0.9888(2) 0.0497(10) Uani 1 1 d .
C32 C 0.1372(3) -0.2657(4) 0.9864(3) 0.0682(13) Uani 1 1 d .
H32 H 0.1816 -0.2880 1.0176 0.082 Uiso 1 1 calc R
C33 C 0.1008(4) -0.3560(4) 0.9395(3) 0.0886(18) Uani 1 1 d .
H33 H 0.1206 -0.4385 0.9391 0.106 Uiso 1 1 calc R
C34 C 0.0359(4) -0.3267(5) 0.8936(3) 0.0865(18) Uani 1 1 d .
H34 H 0.0114 -0.3884 0.8614 0.104 Uiso 1 1 calc R
C35 C 0.0071(3) -0.2062(4) 0.8951(3) 0.0703(14) Uani 1 1 d .
H35 H -0.0380 -0.1856 0.8644 0.084 Uiso 1 1 calc R
C36 C 0.0441(2) -0.1154(4) 0.9415(2) 0.0553(11) Uani 1 1 d .
H36 H 0.0242 -0.0329 0.9412 0.066 Uiso 1 1 calc R
C37 C 0.2887(3) -0.1503(4) 0.9246(2) 0.0611(12) Uani 1 1 d .
H37A H 0.3420 -0.1434 0.9309 0.073 Uiso 1 1 calc R
H37B H 0.2748 -0.2361 0.9375 0.073 Uiso 1 1 calc R
C38 C 0.2483(2) -0.1076(3) 0.8546(2) 0.0490(10) Uani 1 1 d .
C39 C 0.1884(3) -0.1729(4) 0.8154(3) 0.0620(12) Uani 1 1 d .
H39 H 0.1741 -0.2502 0.8334 0.074 Uiso 1 1 calc R
C40 C 0.1499(3) -0.1283(6) 0.7518(3) 0.0885(17) Uani 1 1 d .
H40 H 0.1112 -0.1771 0.7250 0.106 Uiso 1 1 calc R
C41 C 0.1672(4) -0.0125(6) 0.7265(4) 0.100(2) Uani 1 1 d .
H41 H 0.1402 0.0190 0.6827 0.120 Uiso 1 1 calc R
C42 C 0.2229(5) 0.0558(5) 0.7650(4) 0.097(2) Uani 1 1 d .
H42 H 0.2341 0.1362 0.7482 0.116 Uiso 1 1 calc R
C43 C 0.2638(3) 0.0101(4) 0.8284(3) 0.0731(15) Uani 1 1 d .
H43 H 0.3027 0.0593 0.8544 0.088 Uiso 1 1 calc R

loop_
_atom_site_aniso_label
_atom_site_aniso_U_11
_atom_site_aniso_U_22
_atom_site_aniso_U_33
_atom_site_aniso_U_23
_atom_site_aniso_U_13
_atom_site_aniso_U_12
Hf 0.03295(9) 0.03193(7) 0.03536(9) 0.00121(6) 0.00556(6) -0.00004(6)
N1 0.0382(17) 0.0403(13) 0.0295(16) 0.0022(12) 0.0064(13) 0.0034(12)
N2 0.0390(17) 0.0353(12) 0.0334(17) 0.0032(12) 0.0033(14) 0.0010(12)
C1 0.044(2) 0.0388(15) 0.033(2) 0.0022(15) 0.0101(17) 0.0009(15)
C2 0.044(2) 0.0365(15) 0.035(2) -0.0013(14) 0.0095(17) -0.0006(14)
C3 0.078(3) 0.062(2) 0.034(2) -0.0013(19) 0.013(2) 0.020(2)
C5 0.066(3) 0.0487(19) 0.045(2) -0.0029(17) 0.006(2) 0.0147(19)
C6 0.040(2) 0.0456(16) 0.0260(17) -0.0008(14) 0.0044(15) 0.0046(15)
C7 0.050(2) 0.0466(17) 0.031(2) -0.0029(15) 0.0053(18) 0.0091(16)
C8 0.062(3) 0.056(2) 0.043(2) 0.0058(19) 0.001(2) 0.015(2)
C9 0.049(3) 0.077(3) 0.056(3) 0.000(2) -0.009(2) 0.012(2)
C10 0.044(2) 0.067(2) 0.050(3) 0.000(2) -0.002(2) 0.000(2)
C11 0.043(2) 0.0560(19) 0.032(2) -0.0042(17) 0.0023(17) 0.0010(17)
C12 0.057(3) 0.0414(16) 0.038(2) 0.0067(16) 0.009(2) 0.0068(17)
C13 0.096(4) 0.086(3) 0.066(3) -0.005(3) 0.036(3) -0.012(3)
C14 0.096(4) 0.047(2) 0.086(4) -0.008(2) 0.021(3) 0.005(2)
C15 0.045(2) 0.057(2) 0.044(2) 0.0020(18) 0.0019(19) -0.0086(18)
C16 0.066(4) 0.123(5) 0.075(4) 0.038(3) 0.029(3) 0.025(3)
C17 0.153(6) 0.070(3) 0.075(4) 0.005(3) -0.027(4) -0.043(3)
C18 0.044(2) 0.0326(14) 0.038(2) 0.0060(14) 0.0080(17) 0.0031(14)
C19 0.043(2) 0.0437(17) 0.044(2) 0.0080(16) 0.0054(18) 0.0036(16)
C20 0.044(2) 0.056(2) 0.048(2) 0.0138(18) 0.0018(19) 0.0082(18)
C21 0.055(3) 0.055(2) 0.056(3) 0.022(2) 0.009(2) 0.009(2)
C22 0.054(3) 0.0459(18) 0.055(3) 0.0163(18) 0.014(2) 0.0019(18)
C23 0.045(2) 0.0366(15) 0.036(2) 0.0007(14) 0.0076(17) 0.0014(15)
C24 0.046(3) 0.063(2) 0.070(3) 0.028(2) 0.000(2) -0.007(2)
C25 0.053(3) 0.116(4) 0.067(3) 0.011(3) 0.018(3) -0.012(3)
C26 0.058(3) 0.066(3) 0.099(4) 0.010(3) -0.005(3) -0.010(2)
C27 0.046(2) 0.0372(15) 0.040(2) 0.0029(15) 0.0055(18) -0.0044(15)
C28 0.062(3) 0.057(2) 0.067(3) -0.012(2) 0.007(2) -0.006(2)
C29 0.053(3) 0.067(2) 0.052(3) 0.006(2) 0.010(2) -0.003(2)
C30 0.046(2) 0.0507(19) 0.063(3) 0.008(2) 0.019(2) -0.0002(18)
C31 0.046(2) 0.0468(18) 0.061(3) 0.0129(18) 0.021(2) -0.0023(17)
C32 0.062(3) 0.058(2) 0.079(4) 0.014(2) 0.004(3) 0.007(2)
C33 0.114(5) 0.048(2) 0.096(4) 0.003(3) 0.006(4) 0.009(3)
C34 0.113(5) 0.058(3) 0.082(4) -0.002(3) 0.007(4) -0.013(3)
C35 0.068(3) 0.069(3) 0.070(3) 0.013(3) 0.007(3) -0.004(2)
C36 0.054(3) 0.0493(19) 0.065(3) 0.012(2) 0.019(2) -0.0017(19)
C37 0.052(3) 0.073(3) 0.057(3) -0.014(2) 0.010(2) 0.013(2)
C38 0.049(2) 0.0480(18) 0.054(3) -0.0149(18) 0.020(2) -0.0005(17)
C39 0.062(3) 0.067(2) 0.056(3) -0.001(2) 0.011(2) -0.017(2)
C40 0.067(4) 0.127(5) 0.067(4) 0.003(4) 0.005(3) -0.011(3)
C41 0.109(6) 0.123(5) 0.069(4) 0.026(4) 0.024(4) 0.036(4)
C42 0.149(7) 0.070(3) 0.085(5) 0.009(3) 0.056(5) -0.010(4)
C43 0.087(4) 0.069(3) 0.071(4) -0.018(3) 0.035(3) -0.032(3)

loop_
_atom_type_symbol
_atom_type_description
_atom_type_scat_dispersion_real
_atom_type_scat_dispersion_imag
_atom_type_scat_source
C C 0.0033 0.0016 'International Tables Vol C Tables 4.2.6.8 and 6.1.1.4'
H H 0.0000 0.0000 'International Tables Vol C Tables 4.2.6.8 and 6.1.1.4'
N N 0.0061 0.0033 'International Tables Vol C Tables 4.2.6.8 and 6.1.1.4'
Hf Hf -0.5830 6.1852 'International Tables Vol C Tables 4.2.6.8 and 6.1.1.4'

loop_
_geom_angle_atom_site_label_1
_geom_angle_atom_site_label_2
_geom_angle_atom_site_label_3
_geom_angle
N1 Hf N2 87.19(11)
N1 Hf C30 106.60(14)
N2 Hf C30 108.31(13)
N1 Hf C37 100.41(14)
N2 Hf C37 127.96(15)
C30 Hf C37 118.04(16)
N1 Hf C1 34.55(11)
N2 Hf C1 63.07(11)
C30 Hf C1 90.35(14)
C37 Hf C1 134.44(14)
N1 Hf C2 63.17(11)
N2 Hf C2 33.96(11)
C30 Hf C2 91.60(13)
C37 Hf C2 149.86(16)
C1 Hf C2 31.51(11)
N1 Hf C38 123.78(12)
N2 Hf C38 102.24(12)
C30 Hf C38 121.52(14)
C37 Hf C38 32.88(14)
C1 Hf C38 148.12(12)
C2 Hf C38 134.98(12)
C1 N1 C6 119.9(3)
C1 N1 Hf 92.4(2)
C6 N1 Hf 145.6(2)
C2 N2 C18 119.7(3)
C2 N2 Hf 92.97(19)
C18 N2 Hf 146.3(2)
C2 C1 N1 120.2(3)
C2 C1 C3 121.6(3)
N1 C1 C3 117.6(3)
C2 C1 Hf 75.3(2)
N1 C1 Hf 53.09(16)
C3 C1 Hf 140.9(3)
C1 C2 N2 119.5(3)
C1 C2 C5 121.0(3)
N2 C2 C5 118.7(3)
C1 C2 Hf 73.14(19)
N2 C2 Hf 53.08(14)
C5 C2 Hf 143.2(3)
C11 C6 C7 120.2(3)
C11 C6 N1 119.9(3)
C7 C6 N1 120.0(3)
C8 C7 C6 117.4(4)
C8 C7 C12 119.3(3)
C6 C7 C12 123.3(3)
C9 C8 C7 122.9(4)
C10 C9 C8 119.1(4)
C9 C10 C11 121.7(4)
C10 C11 C6 118.7(4)
C10 C11 C15 118.8(4)
C6 C11 C15 122.4(3)
C7 C12 C13 111.2(3)
C7 C12 C14 113.2(4)
C13 C12 C14 110.2(4)
C11 C15 C17 113.0(4)
C11 C15 C16 109.4(4)
C17 C15 C16 111.2(4)
C19 C18 C23 120.7(3)
C19 C18 N2 120.5(3)
C23 C18 N2 118.7(3)
C20 C19 C18 118.3(3)
C20 C19 C24 117.5(4)
C18 C19 C24 124.2(3)
C21 C20 C19 121.8(4)
C20 C21 C22 118.8(4)
C21 C22 C23 122.2(4)
C22 C23 C18 118.1(3)
C22 C23 C27 118.7(3)
C18 C23 C27 123.2(3)
C19 C24 C25 111.9(4)
C19 C24 C26 111.6(4)
C25 C24 C26 109.6(4)
C23 C27 C28 110.0(3)
C23 C27 C29 112.4(3)
C28 C27 C29 110.9(3)
C31 C30 Hf 101.8(3)
C32 C31 C36 116.3(4)
C32 C31 C30 121.8(4)
C36 C31 C30 121.8(4)
C33 C32 C31 121.8(5)
C34 C33 C32 120.6(5)
C33 C34 C35 119.3(5)
C34 C35 C36 120.0(5)
C35 C36 C31 122.0(4)
C38 C37 Hf 90.6(2)
C43 C38 C39 116.8(5)
C43 C38 C37 119.9(4)
C39 C38 C37 122.9(4)
C43 C38 Hf 88.7(3)
C39 C38 Hf 119.8(3)
C37 C38 Hf 56.5(2)
C40 C39 C38 121.7(5)
C39 C40 C41 120.1(6)
C42 C41 C40 119.4(6)
C41 C42 C43 121.0(5)
C42 C43 C38 120.7(5)

loop_
_geom_bond_atom_site_label_1
_geom_bond_atom_site_label_2
_geom_bond_distance
Hf N1 2.005(3)
Hf N2 2.028(3)
Hf C30 2.239(4)
Hf C37 2.242(4)
Hf C1 2.505(3)
Hf C2 2.533(3)
Hf C38 2.687(4)
N1 C1 1.422(4)
N1 C6 1.427(4)
N2 C2 1.417(4)
N2 C18 1.439(4)
C1 C2 1.368(5)
C1 C3 1.506(5)
C2 C5 1.503(5)
C6 C11 1.404(5)
C6 C7 1.411(5)
C7 C8 1.389(5)
C7 C12 1.499(5)
C8 C9 1.367(6)
C9 C10 1.359(6)
C10 C11 1.391(5)
C11 C15 1.509(5)
C12 C13 1.508(6)
C12 C14 1.517(5)
C15 C17 1.517(6)
C15 C16 1.518(6)
C18 C19 1.398(5)
C18 C23 1.400(5)
C19 C20 1.396(5)
C19 C24 1.501(5)
C20 C21 1.371(6)
C21 C22 1.375(6)
C22 C23 1.390(5)
C23 C27 1.509(5)
C24 C25 1.522(7)
C24 C26 1.537(6)
C27 C28 1.517(5)
C27 C29 1.518(5)
C30 C31 1.468(6)
C31 C32 1.389(5)
C31 C36 1.392(6)
C32 C33 1.377(7)
C33 C34 1.368(7)
C34 C35 1.374(7)
C35 C36 1.379(6)
C37 C38 1.458(6)
C38 C43 1.382(6)
C38 C39 1.385(6)
C39 C40 1.356(7)
C40 C41 1.369(8)
C41 C42 1.342(9)
C42 C43 1.373(9)

loop_
_geom_torsion_atom_site_label_1
_geom_torsion_atom_site_label_2
_geom_torsion_atom_site_label_3
_geom_torsion_atom_site_label_4
_geom_torsion
N2 Hf N1 C1 43.2(2)
C30 Hf N1 C1 -65.0(2)
C37 Hf N1 C1 171.3(2)
C2 Hf N1 C1 18.17(18)
C38 Hf N1 C1 146.09(19)
N2 Hf N1 C6 -156.2(4)
C30 Hf N1 C6 95.6(4)
C37 Hf N1 C6 -28.0(4)
C1 Hf N1 C6 160.6(5)
C2 Hf N1 C6 178.8(4)
C38 Hf N1 C6 -53.3(4)
N1 Hf N2 C2 -42.6(2)
C30 Hf N2 C2 64.0(2)
C37 Hf N2 C2 -143.6(2)
C1 Hf N2 C2 -16.8(2)
C38 Hf N2 C2 -166.6(2)
N1 Hf N2 C18 151.0(5)
C30 Hf N2 C18 -102.4(5)
C37 Hf N2 C18 50.0(5)
C1 Hf N2 C18 176.9(5)
C2 Hf N2 C18 -166.4(6)
C38 Hf N2 C18 27.0(5)
C6 N1 C1 C2 155.9(3)
Hf N1 C1 C2 -36.6(3)
C6 N1 C1 C3 -32.9(5)
Hf N1 C1 C3 134.6(3)
C6 N1 C1 Hf -167.5(3)
N1 Hf C1 C2 147.8(3)
N2 Hf C1 C2 18.0(2)
C30 Hf C1 C2 -92.5(2)
C37 Hf C1 C2 135.9(3)
C38 Hf C1 C2 86.4(3)
N2 Hf C1 N1 -129.9(2)
C30 Hf C1 N1 119.7(2)
C37 Hf C1 N1 -12.0(3)
C2 Hf C1 N1 -147.8(3)
C38 Hf C1 N1 -61.4(3)
N1 Hf C1 C3 -89.7(5)
N2 Hf C1 C3 140.4(5)
C30 Hf C1 C3 29.9(4)
C37 Hf C1 C3 -101.7(5)
C2 Hf C1 C3 122.4(5)
C38 Hf C1 C3 -151.1(4)
N1 C1 C2 N2 2.6(5)
C3 C1 C2 N2 -168.2(4)
Hf C1 C2 N2 -26.9(3)
N1 C1 C2 C5 172.0(3)
C3 C1 C2 C5 1.2(6)
Hf C1 C2 C5 142.5(3)
N1 C1 C2 Hf 29.5(3)
C3 C1 C2 Hf -141.3(4)
C18 N2 C2 C1 -155.9(3)
Hf N2 C2 C1 32.7(4)
C18 N2 C2 C5 34.5(5)
Hf N2 C2 C5 -136.9(3)
C18 N2 C2 Hf 171.3(4)
N1 Hf C2 C1 -19.8(2)
N2 Hf C2 C1 -150.5(3)
C30 Hf C2 C1 88.1(2)
C37 Hf C2 C1 -81.9(3)
C38 Hf C2 C1 -131.8(2)
N1 Hf C2 N2 130.7(2)
C30 Hf C2 N2 -121.4(2)
C37 Hf C2 N2 68.6(4)
C1 Hf C2 N2 150.5(3)
C38 Hf C2 N2 18.7(3)
N1 Hf C2 C5 -139.3(5)
N2 Hf C2 C5 90.0(5)
C30 Hf C2 C5 -31.4(4)
C37 Hf C2 C5 158.6(4)
C1 Hf C2 C5 -119.5(5)
C38 Hf C2 C5 108.7(4)
C1 N1 C6 C11 -63.1(4)
Hf N1 C6 C11 139.4(4)
C1 N1 C6 C7 115.6(4)
Hf N1 C6 C7 -41.9(6)
C11 C6 C7 C8 2.0(5)
N1 C6 C7 C8 -176.7(3)
C11 C6 C7 C12 179.3(4)
N1 C6 C7 C12 0.6(5)
C6 C7 C8 C9 -0.9(6)
C12 C7 C8 C9 -178.3(4)
C7 C8 C9 C10 -0.1(7)
C8 C9 C10 C11 0.0(7)
C9 C10 C11 C6 1.1(6)
C9 C10 C11 C15 -177.1(4)
C7 C6 C11 C10 -2.1(5)
N1 C6 C11 C10 176.6(3)
C7 C6 C11 C15 176.0(4)
N1 C6 C11 C15 -5.3(5)
C8 C7 C12 C13 75.2(5)
C6 C7 C12 C13 -102.0(4)
C8 C7 C12 C14 -49.5(5)
C6 C7 C12 C14 133.3(4)
C10 C11 C15 C17 -50.9(6)
C6 C11 C15 C17 130.9(5)
C10 C11 C15 C16 73.6(5)
C6 C11 C15 C16 -104.6(5)
C2 N2 C18 C19 -100.0(4)
Hf N2 C18 C19 64.3(6)
C2 N2 C18 C23 80.5(4)
Hf N2 C18 C23 -115.2(4)
C23 C18 C19 C20 0.5(5)
N2 C18 C19 C20 -179.0(3)
C23 C18 C19 C24 -179.0(4)
N2 C18 C19 C24 1.5(6)
C18 C19 C20 C21 -1.9(6)
C24 C19 C20 C21 177.6(4)
C19 C20 C21 C22 1.8(7)
C20 C21 C22 C23 -0.2(7)
C21 C22 C23 C18 -1.2(6)
C21 C22 C23 C27 179.8(4)
C19 C18 C23 C22 1.0(5)
N2 C18 C23 C22 -179.5(3)
C19 C18 C23 C27 179.9(3)
N2 C18 C23 C27 -0.6(5)
C20 C19 C24 C25 -64.5(5)
C18 C19 C24 C25 115.0(4)
C20 C19 C24 C26 58.7(5)
C18 C19 C24 C26 -121.8(4)
C22 C23 C27 C28 76.6(5)
C18 C23 C27 C28 -102.3(4)
C22 C23 C27 C29 -47.4(4)
C18 C23 C27 C29 133.6(4)
N1 Hf C30 C31 -150.1(2)
N2 Hf C30 C31 117.3(2)
C37 Hf C30 C31 -38.2(3)
C1 Hf C30 C31 179.0(3)
C2 Hf C30 C31 147.5(3)
C38 Hf C30 C31 -0.4(3)
Hf C30 C31 C32 75.1(4)
Hf C30 C31 C36 -101.4(4)
C36 C31 C32 C33 0.3(7)
C30 C31 C32 C33 -176.4(5)
C31 C32 C33 C34 -0.3(9)
C32 C33 C34 C35 -0.6(9)
C33 C34 C35 C36 1.3(9)
C34 C35 C36 C31 -1.3(7)
C32 C31 C36 C35 0.5(6)
C30 C31 C36 C35 177.2(4)
N1 Hf C37 C38 -139.2(3)
N2 Hf C37 C38 -44.6(3)
C30 Hf C37 C38 105.5(3)
C1 Hf C37 C38 -132.4(2)
C2 Hf C37 C38 -85.9(4)
Hf C37 C38 C43 65.8(4)
Hf C37 C38 C39 -106.4(4)
N1 Hf C38 C43 -77.1(3)
N2 Hf C38 C43 17.7(3)
C30 Hf C38 C43 138.4(3)
C37 Hf C38 C43 -127.7(5)
C1 Hf C38 C43 -40.3(4)
C2 Hf C38 C43 7.2(4)
N1 Hf C38 C39 162.4(3)
N2 Hf C38 C39 -102.8(4)
C30 Hf C38 C39 17.9(4)
C37 Hf C38 C39 111.8(5)
C1 Hf C38 C39 -160.8(3)
C2 Hf C38 C39 -113.3(3)
N1 Hf C38 C37 50.6(3)
N2 Hf C38 C37 145.5(3)
C30 Hf C38 C37 -93.8(3)
C1 Hf C38 C37 87.4(3)
C2 Hf C38 C37 134.9(3)
C43 C38 C39 C40 4.7(7)
C37 C38 C39 C40 177.1(5)
Hf C38 C39 C40 109.9(5)
C38 C39 C40 C41 -3.7(9)
C39 C40 C41 C42 0.6(10)
C40 C41 C42 C43 1.4(10)
C41 C42 C43 C38 -0.3(9)
C39 C38 C43 C42 -2.7(7)
C37 C38 C43 C42 -175.4(5)
Hf C38 C43 C42 -125.8(5)

loop_
_cod_related_entry_id
_cod_related_entry_database
_cod_related_entry_code
1 ChemSpider 30659796
